data_4078727
loop_
_publ_author_name
'Karpov, Alexander V.'
'Shavyrin, Andrei S.'
'Cherkasov, Anton V.'
'Fukin, Georgy K.'
'Trifonov, Alexander A.'

_publ_section_title
;
 Reactions of Bis(alkyl)yttrium Complexes Supported by Bulky N,N Ligands
 with 2,6-Diisopropylaniline and Phenylacetylene
;
_journal_issue 15
_journal_name_full Organometallics
_journal_page_first 5349
_journal_paper_doi 10.1021/om300377h
_journal_volume 31
_journal_year 2012
_chemical_formula_sum 'C65 H94 N3 O2 Y'
_chemical_formula_weight 1038.34
_chemical_name_systematic
; 
 ? 
;
_space_group_IT_number 2
_symmetry_cell_setting triclinic
_symmetry_space_group_name_Hall '-P 1'
_symmetry_space_group_name_H-M 'P -1'
_atom_sites_solution_hydrogens geom
_atom_sites_solution_primary patt
_atom_sites_solution_secondary difmap
_audit_creation_method SHELXL-97
_cell_angle_alpha 111.528(2)
_cell_angle_beta 94.874(2)
_cell_angle_gamma 105.769(2)
_cell_formula_units_Z 2
_cell_length_a 14.0702(14)
_cell_length_b 14.8777(16)
_cell_length_c 16.2464(17)
_cell_measurement_reflns_used 710
_cell_measurement_temperature 100(2)
_cell_measurement_theta_max 30
_cell_measurement_theta_min 2
_cell_volume 2979.1(5)
_computing_cell_refinement 'Bruker SMART'
_computing_data_collection 'Bruker SMART'
_computing_data_reduction 'Bruker SHELXTL'
_computing_molecular_graphics 'Bruker SHELXTL'
_computing_publication_material 'Bruker SHELXTL'
_computing_structure_refinement 'SHELXL-97 (Sheldrick, 1997)'
_computing_structure_solution 'SHELXS-97 (Sheldrick, 1990)'
_diffrn_ambient_temperature 100(2)
_diffrn_measured_fraction_theta_full 0.988
_diffrn_measured_fraction_theta_max 0.988
_diffrn_measurement_device_type 'CCD area detector'
_diffrn_measurement_method 'phi and omega scans'
_diffrn_radiation_monochromator graphite
_diffrn_radiation_source 'fine-focus sealed tube'
_diffrn_radiation_type MoK\a
_diffrn_radiation_wavelength 0.71073
_diffrn_reflns_av_R_equivalents 0.0337
_diffrn_reflns_av_sigmaI/netI 0.0803
_diffrn_reflns_limit_h_max 18
_diffrn_reflns_limit_h_min -16
_diffrn_reflns_limit_k_max 8
_diffrn_reflns_limit_k_min -19
_diffrn_reflns_limit_l_max 21
_diffrn_reflns_limit_l_min -19
_diffrn_reflns_number 20126
_diffrn_reflns_theta_full 27.50
_diffrn_reflns_theta_max 27.50
_diffrn_reflns_theta_min 2.06
_exptl_absorpt_coefficient_mu 1.022
_exptl_absorpt_correction_T_max 0.9227
_exptl_absorpt_correction_T_min 0.6792
_exptl_absorpt_correction_type multi-scan
_exptl_absorpt_process_details 'SADABS (Sheldrick, 1998)'
_exptl_crystal_colour yellow
_exptl_crystal_density_diffrn 1.158
_exptl_crystal_density_method 'not measured'
_exptl_crystal_description prism
_exptl_crystal_F_000 1120
_exptl_crystal_size_max 0.41
_exptl_crystal_size_mid 0.23
_exptl_crystal_size_min 0.08
_refine_diff_density_max 0.787
_refine_diff_density_min -0.469
_refine_diff_density_rms 0.073
_refine_ls_extinction_method none
_refine_ls_goodness_of_fit_ref 1.022
_refine_ls_hydrogen_treatment mixed
_refine_ls_matrix_type full
_refine_ls_number_parameters 771
_refine_ls_number_reflns 13511
_refine_ls_number_restraints 71
_refine_ls_restrained_S_all 1.026
_refine_ls_R_factor_all 0.0902
_refine_ls_R_factor_gt 0.0538
_refine_ls_shift/su_max 0.001
_refine_ls_shift/su_mean 0.000
_refine_ls_structure_factor_coef Fsqd
_refine_ls_weighting_details 'calc w=1/[\s^2^(Fo^2^)+(0.0564P)^2^+0.0000P] where P=(Fo^2^+2Fc^2^)/3'
_refine_ls_weighting_scheme calc
_refine_ls_wR_factor_gt 0.1103
_refine_ls_wR_factor_ref 0.1204
_reflns_number_gt 9506
_reflns_number_total 13511
_reflns_threshold_expression >2sigma(I)
_cod_data_source_file om300377h_si_002.cif
_cod_data_source_block ynn2m
_cod_depositor_comments
;
The following automatic conversions were performed:

'_symmetry_cell_setting' value 'Triclinic' changed to 'triclinic'
according to /home/saulius/struct/CIF-dictionaries/cif_core.dic
dictionary named 'cif_core.dic' version 2.4.2 from 2011-04-26.

Automatic conversion script
Id: cif_fix_values 1891 2012-01-12 08:04:46Z andrius 
;
_cod_original_sg_symbol_H-M P-1
_cod_database_code 4078727

loop_
_symmetry_equiv_pos_as_xyz
'x, y, z'
'-x, -y, -z'

loop_
_atom_site_label
_atom_site_type_symbol
_atom_site_fract_x
_atom_site_fract_y
_atom_site_fract_z
_atom_site_U_iso_or_equiv
_atom_site_adp_type
_atom_site_occupancy
_atom_site_symmetry_multiplicity
_atom_site_calc_flag
_atom_site_refinement_flags
_atom_site_disorder_assembly
_atom_site_disorder_group
Y1 Y -0.287982(12) -0.175293(13) -0.441539(11) 0.02076(4) Uani 1 1 d . . .
N1 N -0.12452(10) -0.17943(10) -0.42598(9) 0.0207(4) Uani 1 1 d . A .
N2 N -0.15535(9) -0.06819(10) -0.30176(8) 0.0184(3) Uani 1 1 d . A .
N3 N -0.32075(10) -0.32893(11) -0.55297(9) 0.0241(4) Uani 1 1 d D A .
H3 H -0.2640(6) -0.3390(10) -0.5360(11) 0.045(6) Uiso 1 1 d D . .
C1 C -0.06369(11) -0.23229(12) -0.47620(10) 0.0189(4) Uani 1 1 d . . .
C2 C -0.03105(12) -0.30054(12) -0.45037(11) 0.0223(4) Uani 1 1 d . A .
C3 C 0.02016(12) -0.35855(12) -0.50475(11) 0.0229(4) Uani 1 1 d . . .
H3A H 0.0418 -0.4052 -0.4870 0.027 Uiso 1 1 calc R A .
C4 C 0.04055(12) -0.35025(12) -0.58424(11) 0.0225(4) Uani 1 1 d . A .
C5 C 0.00858(12) -0.28098(12) -0.60778(11) 0.0212(4) Uani 1 1 d . . .
H5A H 0.0226 -0.2739 -0.6617 0.025 Uiso 1 1 calc R A .
C6 C -0.04294(12) -0.22168(12) -0.55583(11) 0.0198(4) Uani 1 1 d . A .
C7 C -0.04980(15) -0.31202(14) -0.36407(12) 0.0350(5) Uani 1 1 d . . .
H7A H -0.0267 -0.3670 -0.3599 0.052 Uiso 1 1 calc R A .
H7B H -0.1222 -0.3287 -0.3642 0.052 Uiso 1 1 calc R . .
H7C H -0.0127 -0.2478 -0.3121 0.052 Uiso 1 1 calc R . .
C8 C 0.09715(13) -0.41403(14) -0.64146(13) 0.0323(5) Uani 1 1 d . . .
H8A H 0.1096 -0.3947 -0.6921 0.049 Uiso 1 1 calc R A .
H8B H 0.0568 -0.4866 -0.6649 0.049 Uiso 1 1 calc R . .
H8C H 0.1617 -0.4022 -0.6044 0.049 Uiso 1 1 calc R . .
C9 C -0.07804(13) -0.14955(13) -0.58536(12) 0.0302(5) Uani 1 1 d . . .
H9A H -0.0423 -0.1379 -0.6316 0.045 Uiso 1 1 calc R A .
H9B H -0.0640 -0.0844 -0.5333 0.045 Uiso 1 1 calc R . .
H9C H -0.1508 -0.1793 -0.6105 0.045 Uiso 1 1 calc R . .
C10 C -0.08365(12) -0.10215(12) -0.34402(10) 0.0194(4) Uani 1 1 d . A .
C11 C 0.01988(12) -0.05595(12) -0.30154(11) 0.0230(4) Uani 1 1 d . . .
H11A H 0.0699 -0.0787 -0.3308 0.028 Uiso 1 1 calc R A .
C12 C 0.04611(12) 0.02211(13) -0.21746(11) 0.0260(5) Uani 1 1 d . A .
H12A H 0.1152 0.0543 -0.1881 0.031 Uiso 1 1 calc R . .
C13 C -0.02716(12) 0.05507(13) -0.17433(11) 0.0259(5) Uani 1 1 d . . .
H13A H -0.0086 0.1087 -0.1155 0.031 Uiso 1 1 calc R A .
C14 C -0.12683(12) 0.00870(12) -0.21819(10) 0.0196(4) Uani 1 1 d . A .
C15 C -0.20871(11) 0.04014(12) -0.17516(10) 0.0192(4) Uani 1 1 d . . .
C16 C -0.25628(12) -0.00930(12) -0.12273(11) 0.0211(4) Uani 1 1 d . A .
C17 C -0.33167(12) 0.02180(12) -0.08323(11) 0.0222(4) Uani 1 1 d . . .
H17A H -0.3640 -0.0115 -0.0483 0.027 Uiso 1 1 calc R A .
C18 C -0.36205(12) 0.09941(12) -0.09232(11) 0.0205(4) Uani 1 1 d . A .
C19 C -0.31385(12) 0.14734(12) -0.14312(11) 0.0214(4) Uani 1 1 d . . .
H19A H -0.3333 0.2011 -0.1497 0.026 Uiso 1 1 calc R A .
C20 C -0.23741(12) 0.11930(12) -0.18507(10) 0.0204(4) Uani 1 1 d . A .
C21 C -0.22309(13) -0.09138(13) -0.10626(11) 0.0258(4) Uani 1 1 d . . .
H21A H -0.1843 -0.1175 -0.1532 0.031 Uiso 1 1 calc R A .
C22 C -0.15404(16) -0.04718(16) -0.01406(14) 0.0479(6) Uani 1 1 d . A .
H22A H -0.0954 0.0091 -0.0100 0.072 Uiso 1 1 calc R . .
H22B H -0.1313 -0.1005 -0.0058 0.072 Uiso 1 1 calc R . .
H22C H -0.1908 -0.0216 0.0331 0.072 Uiso 1 1 calc R . .
C23 C -0.31153(16) -0.18198(15) -0.11270(16) 0.0491(7) Uani 1 1 d . A .
H23A H -0.3616 -0.2051 -0.1682 0.074 Uiso 1 1 calc R . .
H23B H -0.3427 -0.1609 -0.0602 0.074 Uiso 1 1 calc R . .
H23C H -0.2870 -0.2380 -0.1139 0.074 Uiso 1 1 calc R . .
C24 C -0.44430(12) 0.13033(12) -0.04426(11) 0.0240(4) Uani 1 1 d . . .
H24A H -0.5042 0.0671 -0.0636 0.029 Uiso 1 1 calc R A .
C25 C -0.40945(13) 0.17002(14) 0.05843(12) 0.0323(5) Uani 1 1 d . A .
H25A H -0.3904 0.1180 0.0729 0.048 Uiso 1 1 calc R . .
H25B H -0.4645 0.1848 0.0882 0.048 Uiso 1 1 calc R . .
H25C H -0.3511 0.2326 0.0799 0.048 Uiso 1 1 calc R . .
C26 C -0.47918(13) 0.20793(14) -0.06758(14) 0.0379(5) Uani 1 1 d . A .
H26A H -0.5013 0.1817 -0.1333 0.057 Uiso 1 1 calc R . .
H26B H -0.4232 0.2725 -0.0461 0.057 Uiso 1 1 calc R . .
H26C H -0.5354 0.2196 -0.0383 0.057 Uiso 1 1 calc R . .
C27 C -0.18246(12) 0.17878(13) -0.23574(11) 0.0242(4) Uani 1 1 d . . .
H27A H -0.1379 0.1414 -0.2674 0.029 Uiso 1 1 calc R A .
C28 C -0.11509(17) 0.28434(16) -0.16955(13) 0.0473(7) Uani 1 1 d . A .
H28A H -0.0652 0.2779 -0.1280 0.071 Uiso 1 1 calc R . .
H28B H -0.1563 0.3216 -0.1350 0.071 Uiso 1 1 calc R . .
H28C H -0.0802 0.3217 -0.2029 0.071 Uiso 1 1 calc R . .
C29 C -0.25514(14) 0.18413(14) -0.30761(12) 0.0356(5) Uani 1 1 d . A .
H29A H -0.2167 0.2149 -0.3436 0.053 Uiso 1 1 calc R . .
H29B H -0.2956 0.2260 -0.2783 0.053 Uiso 1 1 calc R . .
H29C H -0.2998 0.1150 -0.3471 0.053 Uiso 1 1 calc R . .
C30 C -0.37641(12) -0.40947(12) -0.63316(10) 0.0192(4) Uani 1 1 d . . .
C31 C -0.34299(12) -0.49348(12) -0.67832(11) 0.0220(4) Uani 1 1 d . A .
C32 C -0.40023(13) -0.57037(13) -0.75963(11) 0.0270(5) Uani 1 1 d . . .
H32A H -0.3769 -0.6258 -0.7892 0.032 Uiso 1 1 calc R A .
C33 C -0.49059(14) -0.56886(13) -0.79910(12) 0.0308(5) Uani 1 1 d . A .
H33A H -0.5289 -0.6225 -0.8550 0.037 Uiso 1 1 calc R . .
C34 C -0.52384(14) -0.48848(14) -0.75602(12) 0.0306(5) Uani 1 1 d . . .
H34A H -0.5857 -0.4871 -0.7832 0.037 Uiso 1 1 calc R A .
C35 C -0.47004(12) -0.40893(13) -0.67395(11) 0.0242(4) Uani 1 1 d . A .
C36 C -0.24398(12) -0.49753(12) -0.63680(11) 0.0236(4) Uani 1 1 d . . .
H36A H -0.1948 -0.4265 -0.6113 0.028 Uiso 1 1 calc R A .
C37 C -0.25646(13) -0.53025(14) -0.55811(12) 0.0297(5) Uani 1 1 d . A .
H37A H -0.2866 -0.4864 -0.5151 0.045 Uiso 1 1 calc R . .
H37B H -0.1903 -0.5238 -0.5276 0.045 Uiso 1 1 calc R . .
H37C H -0.3005 -0.6015 -0.5814 0.045 Uiso 1 1 calc R . .
C38 C -0.19708(13) -0.56622(14) -0.70404(12) 0.0314(5) Uani 1 1 d . A .
H38A H -0.1893 -0.5455 -0.7545 0.047 Uiso 1 1 calc R . .
H38B H -0.2411 -0.6375 -0.7271 0.047 Uiso 1 1 calc R . .
H38C H -0.1308 -0.5597 -0.6736 0.047 Uiso 1 1 calc R . .
C39 C -0.50769(13) -0.31931(13) -0.63257(12) 0.0281(5) Uani 1 1 d . . .
H39A H -0.4627 -0.2743 -0.5719 0.034 Uiso 1 1 calc R A .
C40 C -0.61535(13) -0.35150(15) -0.61747(14) 0.0376(5) Uani 1 1 d . A .
H40A H -0.6191 -0.3906 -0.5800 0.056 Uiso 1 1 calc R . .
H40B H -0.6620 -0.3941 -0.6759 0.056 Uiso 1 1 calc R . .
H40C H -0.6340 -0.2905 -0.5868 0.056 Uiso 1 1 calc R . .
C41 C -0.49809(14) -0.25616(14) -0.68893(14) 0.0391(5) Uani 1 1 d . A .
H41A H -0.4277 -0.2332 -0.6946 0.059 Uiso 1 1 calc R . .
H41B H -0.5192 -0.1966 -0.6593 0.059 Uiso 1 1 calc R . .
H41C H -0.5412 -0.2981 -0.7492 0.059 Uiso 1 1 calc R . .
C42 C -0.28332(13) -0.06241(13) -0.51529(13) 0.0297(5) Uani 1 1 d . A .
C43 C -0.27930(12) -0.01741(13) -0.56422(12) 0.0267(5) Uani 1 1 d . . .
C44 C -0.27447(12) 0.03320(13) -0.62516(12) 0.0256(4) Uani 1 1 d . A .
C45 C -0.30551(13) -0.02296(14) -0.71811(13) 0.0323(5) Uani 1 1 d . . .
H45A H -0.3305 -0.0955 -0.7416 0.039 Uiso 1 1 calc R A .
C46 C -0.30061(14) 0.02511(15) -0.77689(13) 0.0375(6) Uani 1 1 d . A .
H46A H -0.3218 -0.0143 -0.8403 0.045 Uiso 1 1 calc R . .
C47 C -0.26470(14) 0.13098(15) -0.74314(14) 0.0378(5) Uani 1 1 d . . .
H47A H -0.2618 0.1641 -0.7834 0.045 Uiso 1 1 calc R A .
C48 C -0.23334(13) 0.18798(14) -0.65136(13) 0.0338(5) Uani 1 1 d . A .
H48A H -0.2083 0.2605 -0.6284 0.041 Uiso 1 1 calc R . .
C49 C -0.23824(13) 0.13983(13) -0.59231(13) 0.0292(5) Uani 1 1 d . . .
H49A H -0.2168 0.1797 -0.5290 0.035 Uiso 1 1 calc R A .
O1S O -0.4380(1) -0.1397(2) -0.3974(1) 0.0321(6) Uani 0.6605(16) 1 d PD A 1
O2S O -0.3633(1) -0.2606(1) -0.3463(1) 0.0312(6) Uani 0.6605(16) 1 d PD A 1
C1S C -0.4748(2) -0.0615(2) -0.4060(3) 0.0464(11) Uani 0.6605(16) 1 d PD A 1
H1SA H -0.5484 -0.0889 -0.4261 0.070 Uiso 0.6605(16) 1 calc PR A 1
H1SB H -0.4445 -0.0394 -0.4504 0.070 Uiso 0.6605(16) 1 calc PR A 1
H1SC H -0.4567 -0.0030 -0.3473 0.070 Uiso 0.6605(16) 1 calc PR A 1
C2S C -0.4844(2) -0.1777(2) -0.3361(2) 0.0426(10) Uani 0.6605(16) 1 d PDU A 1
H2SA H -0.5572 -0.1860 -0.3458 0.051 Uiso 0.6605(16) 1 calc PR A 1
H2SB H -0.4525 -0.1295 -0.2727 0.051 Uiso 0.6605(16) 1 calc PR A 1
C3S C -0.4697(2) -0.2778(2) -0.3549(2) 0.0439(10) Uani 0.6605(16) 1 d PDU A 1
H3SA H -0.4956 -0.3052 -0.3111 0.053 Uiso 0.6605(16) 1 calc PR A 1
H3SB H -0.5061 -0.3276 -0.4167 0.053 Uiso 0.6605(16) 1 calc PR A 1
C4S C -0.3394(3) -0.3479(2) -0.3468(2) 0.0608(10) Uani 0.6605(16) 1 d PDU A 1
H4SA H -0.3633 -0.3647 -0.2976 0.091 Uiso 0.6605(16) 1 calc PR A 1
H4SB H -0.2661 -0.3330 -0.3382 0.091 Uiso 0.6605(16) 1 calc PR A 1
H4SC H -0.3722 -0.4061 -0.4048 0.091 Uiso 0.6605(16) 1 calc PR A 1
O1S' O -0.4227(3) -0.0967(3) -0.3930(2) 0.0287(11) Uani 0.3395(16) 1 d PD A 2
O2S' O -0.4020(3) -0.2611(3) -0.3740(3) 0.0352(12) Uani 0.3395(16) 1 d PD A 2
C1S' C -0.4827(4) -0.0567(4) -0.4368(4) 0.0350(17) Uani 0.3395(16) 1 d PD A 2
H1SD H -0.4924 0.0034 -0.3916 0.053 Uiso 0.3395(16) 1 calc PR A 2
H1SE H -0.5484 -0.1091 -0.4683 0.053 Uiso 0.3395(16) 1 calc PR A 2
H1SF H -0.4481 -0.0372 -0.4806 0.053 Uiso 0.3395(16) 1 calc PR A 2
C2S' C -0.4623(4) -0.1197(3) -0.3217(3) 0.0334(16) Uani 0.3395(16) 1 d PD A 2
H2SC H -0.5228 -0.0986 -0.3121 0.040 Uiso 0.3395(16) 1 calc PR A 2
H2SD H -0.4111 -0.0830 -0.2645 0.040 Uiso 0.3395(16) 1 calc PR A 2
C3S' C -0.4893(4) -0.2335(3) -0.3509(4) 0.0285(17) Uani 0.3395(16) 1 d PD A 2
H3SC H -0.5098 -0.2526 -0.3011 0.034 Uiso 0.3395(16) 1 calc PR A 2
H3SD H -0.5462 -0.2698 -0.4038 0.034 Uiso 0.3395(16) 1 calc PR A 2
C4S' C -0.4189(6) -0.3677(4) -0.3958(5) 0.065(2) Uani 0.3395(16) 1 d PDU A 2
H4SD H -0.4500 -0.3861 -0.3500 0.097 Uiso 0.3395(16) 1 calc PR A 2
H4SE H -0.3544 -0.3809 -0.3970 0.097 Uiso 0.3395(16) 1 calc PR A 2
H4SF H -0.4640 -0.4088 -0.4552 0.097 Uiso 0.3395(16) 1 calc PR A 2
C5S C -0.6472(3) -0.5224(2) -1.0300(3) 0.0572(13) Uani 0.625(2) 1 d PD B 1
H5SA H -0.6260 -0.4624 -0.9711 0.069 Uiso 0.625(2) 1 calc PR B 1
H5SB H -0.5923 -0.5163 -1.0639 0.069 Uiso 0.625(2) 1 calc PR B 1
C6S C -0.6689(3) -0.6212(2) -1.0150(2) 0.0452(10) Uani 0.625(2) 1 d PD B 1
H6SA H -0.7203 -0.6248 -0.9773 0.054 Uiso 0.625(2) 1 calc PR B 1
H6SB H -0.6066 -0.6232 -0.9835 0.054 Uiso 0.625(2) 1 calc PR B 1
C7S C -0.7078(3) -0.7118(3) -1.1081(2) 0.0701(16) Uani 0.625(2) 1 d PD B 1
H7SA H -0.6560 -0.7073 -1.1454 0.084 Uiso 0.625(2) 1 calc PR B 1
H7SB H -0.7197 -0.7767 -1.1003 0.084 Uiso 0.625(2) 1 calc PR B 1
C8S C -0.8039(3) -0.7118(3) -1.1557(3) 0.0650(14) Uani 0.625(2) 1 d PD B 1
H8SA H -0.8549 -0.7125 -1.1174 0.078 Uiso 0.625(2) 1 calc PR B 1
H8SB H -0.8310 -0.7736 -1.2131 0.078 Uiso 0.625(2) 1 calc PR B 1
C9S C -0.7821(3) -0.6173(3) -1.1747(3) 0.0715(14) Uani 0.625(2) 1 d PD B 1
H9SA H -0.8442 -0.6159 -1.2070 0.086 Uiso 0.625(2) 1 calc PR B 1
H9SB H -0.7305 -0.6157 -1.2125 0.086 Uiso 0.625(2) 1 calc PR B 1
C10S C -0.7434(4) -0.5267(3) -1.0833(3) 0.099(2) Uani 0.625(2) 1 d PD B 1
H10A H -0.7311 -0.4628 -1.0928 0.119 Uiso 0.625(2) 1 calc PR B 1
H10B H -0.7964 -0.5299 -1.0471 0.119 Uiso 0.625(2) 1 calc PR B 1
C5Q C -0.6873(4) -0.5274(4) -0.9986(4) 0.061(2) Uani 0.375(2) 1 d PD B 2
H5QA H -0.7373 -0.5632 -0.9722 0.073 Uiso 0.375(2) 1 calc PR B 2
H5QB H -0.6429 -0.4624 -0.9497 0.073 Uiso 0.375(2) 1 calc PR B 2
C6Q C -0.6241(5) -0.5948(5) -1.0434(5) 0.087(3) Uani 0.375(2) 1 d PD B 2
H6QA H -0.5851 -0.5675 -1.0820 0.104 Uiso 0.375(2) 1 calc PR B 2
H6QB H -0.5768 -0.5989 -0.9973 0.104 Uiso 0.375(2) 1 calc PR B 2
C7Q C -0.7036(8) -0.7005(6) -1.1009(6) 0.154(5) Uani 0.375(2) 1 d PDU B 2
H7QA H -0.6711 -0.7539 -1.1212 0.184 Uiso 0.375(2) 1 calc PR B 2
H7QB H -0.7540 -0.7192 -1.0660 0.184 Uiso 0.375(2) 1 calc PR B 2
C8Q C -0.7530(6) -0.6881(6) -1.1814(5) 0.106(3) Uani 0.375(2) 1 d PDU B 2
H8QA H -0.8009 -0.7543 -1.2258 0.128 Uiso 0.375(2) 1 calc PR B 2
H8QB H -0.7016 -0.6608 -1.2118 0.128 Uiso 0.375(2) 1 calc PR B 2
C9Q C -0.8083(5) -0.6124(5) -1.1404(5) 0.073(2) Uani 0.375(2) 1 d PDU B 2
H9QA H -0.8585 -0.6421 -1.1104 0.087 Uiso 0.375(2) 1 calc PR B 2
H9QB H -0.8458 -0.6041 -1.1901 0.087 Uiso 0.375(2) 1 calc PR B 2
C10Q C -0.7408(4) -0.5061(4) -1.0716(4) 0.049(2) Uani 0.375(2) 1 d PDU B 2
H10C H -0.6916 -0.4723 -1.1000 0.059 Uiso 0.375(2) 1 calc PR B 2
H10D H -0.7818 -0.4621 -1.0461 0.059 Uiso 0.375(2) 1 calc PR B 2
C11S C 0.01728(19) 0.24271(19) 0.11650(15) 0.0624(7) Uani 1 1 d . . .
H11B H 0.0339 0.2089 0.1554 0.075 Uiso 1 1 calc R . .
H11C H 0.0152 0.1984 0.0532 0.075 Uiso 1 1 calc R . .
C12S C -0.08654(18) 0.25511(17) 0.12483(14) 0.0508(7) Uani 1 1 d . . .
H12B H -0.1386 0.1869 0.1027 0.061 Uiso 1 1 calc R . .
H12C H -0.0869 0.2929 0.1892 0.061 Uiso 1 1 calc R . .
C13S C -0.11132(16) 0.31202(17) 0.07091(14) 0.0463(6) Uani 1 1 d . . .
H13B H -0.1762 0.3237 0.0810 0.056 Uiso 1 1 calc R . .
H13C H -0.1196 0.2698 0.0058 0.056 Uiso 1 1 calc R . .
C14S C -0.03038(16) 0.41331(17) 0.09649(15) 0.0481(6) Uani 1 1 d . . .
H14A H -0.0468 0.4451 0.0557 0.058 Uiso 1 1 calc R . .
H14B H -0.0293 0.4593 0.1590 0.058 Uiso 1 1 calc R . .
C15S C 0.07246(17) 0.4028(2) 0.09095(16) 0.0604(8) Uani 1 1 d . . .
H15A H 0.1237 0.4717 0.1146 0.073 Uiso 1 1 calc R . .
H15B H 0.0748 0.3666 0.0268 0.073 Uiso 1 1 calc R . .
C16S C 0.09815(17) 0.3448(2) 0.14403(16) 0.0635(8) Uani 1 1 d . . .
H16A H 0.1633 0.3339 0.1338 0.076 Uiso 1 1 calc R . .
H16B H 0.1060 0.3858 0.2094 0.076 Uiso 1 1 calc R . .

loop_
_atom_site_aniso_label
_atom_site_aniso_U_11
_atom_site_aniso_U_22
_atom_site_aniso_U_33
_atom_site_aniso_U_23
_atom_site_aniso_U_13
_atom_site_aniso_U_12
Y1 0.01865(7) 0.01949(7) 0.01990(7) 0.00478(6) 0.00450(5) 0.00413(6)
N1 0.0208(6) 0.0201(6) 0.0150(6) 0.0020(5) 0.0035(5) 0.0045(5)
N2 0.0167(6) 0.0189(6) 0.0166(6) 0.0063(5) 0.0039(5) 0.0028(5)
N3 0.0189(6) 0.0243(7) 0.0235(7) 0.0043(6) 0.0002(5) 0.0070(6)
C1 0.0153(7) 0.0170(7) 0.0183(7) 0.0033(6) 0.0012(6) 0.0022(6)
C2 0.0234(8) 0.0196(7) 0.0203(8) 0.0084(6) 0.0019(6) 0.0018(7)
C3 0.0253(8) 0.0167(7) 0.0251(8) 0.0089(6) 0.0011(7) 0.0052(7)
C4 0.0191(7) 0.0170(7) 0.0262(8) 0.0041(6) 0.0056(6) 0.0041(6)
C5 0.0227(7) 0.0191(7) 0.0207(7) 0.0077(6) 0.0074(6) 0.0048(6)
C6 0.0184(7) 0.0172(7) 0.0210(7) 0.0077(6) 0.0031(6) 0.0017(6)
C7 0.0468(10) 0.0334(9) 0.0275(9) 0.0173(7) 0.0086(8) 0.0101(8)
C8 0.0333(9) 0.0284(8) 0.0415(10) 0.0151(7) 0.0176(8) 0.0155(7)
C9 0.0386(9) 0.0313(8) 0.0291(8) 0.0153(7) 0.0126(7) 0.0180(7)
C10 0.0220(7) 0.0194(7) 0.0175(7) 0.0090(6) 0.0044(6) 0.0057(6)
C11 0.0207(7) 0.0237(8) 0.0230(8) 0.0078(6) 0.0064(6) 0.0065(7)
C12 0.0178(7) 0.0296(9) 0.0241(8) 0.0069(7) 0.0016(6) 0.0043(7)
C13 0.0254(8) 0.0255(8) 0.0189(8) 0.0019(7) 0.0015(7) 0.0075(7)
C14 0.0231(7) 0.0199(7) 0.0147(7) 0.0062(6) 0.0036(6) 0.0067(6)
C15 0.0183(7) 0.0201(7) 0.0152(7) 0.0037(6) 0.0014(6) 0.0056(6)
C16 0.0240(8) 0.0197(7) 0.0176(7) 0.0059(6) 0.0033(6) 0.0067(6)
C17 0.0252(8) 0.0208(7) 0.0216(7) 0.0099(6) 0.0082(6) 0.0062(7)
C18 0.0209(7) 0.0159(7) 0.0197(7) 0.0029(6) 0.0039(6) 0.0045(6)
C19 0.0247(8) 0.0178(7) 0.0196(8) 0.0053(6) 0.0031(6) 0.0076(6)
C20 0.0195(7) 0.0199(7) 0.0174(7) 0.0058(6) 0.0022(6) 0.0029(6)
C21 0.0328(8) 0.0268(8) 0.0258(8) 0.0134(6) 0.0128(7) 0.0159(7)
C22 0.0565(12) 0.0411(10) 0.0471(12) 0.0173(9) -0.0057(10) 0.0230(10)
C23 0.0415(11) 0.0309(9) 0.0753(14) 0.0255(10) 0.0040(10) 0.0096(9)
C24 0.0229(7) 0.0195(7) 0.0290(8) 0.0080(7) 0.0091(7) 0.0078(6)
C25 0.0294(8) 0.0333(10) 0.0268(9) 0.0036(8) 0.0107(7) 0.0095(8)
C26 0.0342(9) 0.0383(9) 0.0538(11) 0.0232(8) 0.0216(8) 0.0209(8)
C27 0.0265(8) 0.0271(8) 0.0227(7) 0.0149(6) 0.0096(6) 0.0067(7)
C28 0.0546(13) 0.0408(11) 0.0283(9) 0.0156(8) 0.0058(9) -0.0134(10)
C29 0.0372(10) 0.0409(9) 0.0364(9) 0.0257(7) 0.0083(8) 0.0102(8)
C30 0.0211(7) 0.0167(7) 0.0182(7) 0.0083(6) 0.0047(6) 0.0019(6)
C31 0.0268(8) 0.0197(7) 0.0190(7) 0.0081(6) 0.0069(6) 0.0056(7)
C32 0.0337(9) 0.0175(8) 0.0257(8) 0.0065(7) 0.0091(7) 0.0043(7)
C33 0.0378(10) 0.0196(8) 0.0219(9) 0.0028(7) -0.0039(8) 0.0004(8)
C34 0.0294(9) 0.0304(9) 0.0269(9) 0.0121(7) -0.0025(7) 0.0038(8)
C35 0.0239(8) 0.0225(8) 0.0233(8) 0.0106(6) 0.0022(7) 0.0021(7)
C36 0.0251(8) 0.0170(7) 0.0247(8) 0.0066(6) 0.0059(7) 0.0030(7)
C37 0.0291(8) 0.0327(9) 0.0299(9) 0.0134(7) 0.0073(7) 0.0129(7)
C38 0.0352(9) 0.0262(8) 0.0334(9) 0.0095(7) 0.0117(8) 0.0135(7)
C39 0.0238(8) 0.0261(8) 0.0291(9) 0.0076(7) -0.0015(7) 0.0072(7)
C40 0.0324(9) 0.0390(9) 0.0490(11) 0.0231(8) 0.0125(8) 0.0143(8)
C41 0.0338(9) 0.0329(9) 0.0564(11) 0.0254(8) 0.0093(9) 0.0098(8)
C42 0.0288(8) 0.0211(8) 0.0345(10) 0.0065(7) 0.0031(8) 0.0089(7)
C43 0.0243(8) 0.0187(8) 0.0338(9) 0.0063(7) 0.0031(7) 0.0089(7)
C44 0.0206(8) 0.0238(8) 0.0311(9) 0.0116(7) 0.0019(7) 0.0058(7)
C45 0.0286(9) 0.0258(9) 0.0374(10) 0.0107(8) 0.0040(8) 0.0049(8)
C46 0.0347(10) 0.0375(10) 0.0311(10) 0.0109(8) 0.0004(8) 0.0041(9)
C47 0.0290(9) 0.0413(10) 0.0455(10) 0.0263(8) 0.0000(8) 0.0055(8)
C48 0.0310(9) 0.0245(8) 0.0450(10) 0.0167(8) -0.0012(8) 0.0070(8)
C49 0.0271(8) 0.0239(8) 0.0337(9) 0.0096(7) -0.0003(7) 0.0088(7)
O1S 0.0278(9) 0.0359(10) 0.0321(10) 0.0096(8) 0.0095(8) 0.0149(8)
O2S 0.0313(10) 0.0285(9) 0.0342(10) 0.0143(8) 0.0145(8) 0.0057(8)
C1S 0.0297(14) 0.0446(17) 0.070(2) 0.0192(16) 0.0156(15) 0.0233(13)
C2S 0.0276(13) 0.073(2) 0.0352(15) 0.0219(15) 0.0155(12) 0.0253(14)
C3S 0.0335(16) 0.0536(18) 0.0382(15) 0.0259(14) 0.0060(13) -0.0051(15)
C4S 0.106(2) 0.0408(14) 0.0735(18) 0.0443(13) 0.0597(16) 0.0408(15)
O1S' 0.0300(18) 0.039(2) 0.0336(19) 0.0196(16) 0.0154(15) 0.0270(16)
O2S' 0.038(2) 0.0211(19) 0.046(2) 0.0105(17) 0.0304(18) 0.0059(17)
C1S' 0.037(3) 0.043(3) 0.040(3) 0.025(2) 0.002(3) 0.027(2)
C2S' 0.039(3) 0.028(3) 0.039(3) 0.010(2) 0.017(2) 0.022(2)
C3S' 0.025(3) 0.026(3) 0.032(3) 0.015(2) 0.011(2) -0.002(3)
C4S' 0.097(4) 0.040(3) 0.067(3) 0.029(3) 0.052(3) 0.018(3)
C5S 0.071(3) 0.0257(16) 0.059(2) 0.0141(16) -0.013(2) 0.0040(18)
C6S 0.053(2) 0.0305(15) 0.0435(18) 0.0208(13) -0.0139(16) -0.0001(16)
C7S 0.111(3) 0.0321(19) 0.041(2) -0.0122(17) -0.025(2) 0.034(2)
C8S 0.072(3) 0.050(2) 0.050(2) 0.0292(17) -0.0197(19) -0.017(2)
C9S 0.064(3) 0.076(2) 0.064(2) 0.0515(18) -0.024(2) -0.015(2)
C10S 0.180(5) 0.0510(18) 0.096(3) 0.0524(19) 0.014(3) 0.053(3)
C5Q 0.073(4) 0.046(4) 0.061(4) 0.024(3) 0.034(3) 0.005(3)
C6Q 0.098(6) 0.098(5) 0.078(5) 0.041(4) 0.003(4) 0.050(5)
C7Q 0.165(7) 0.144(7) 0.162(7) 0.061(5) 0.009(6) 0.075(6)
C8Q 0.109(6) 0.119(6) 0.074(5) 0.033(4) 0.022(4) 0.020(5)
C9Q 0.059(4) 0.097(4) 0.066(4) 0.053(3) -0.009(3) 0.011(3)
C10Q 0.033(3) 0.045(3) 0.071(4) 0.024(3) 0.009(3) 0.019(2)
C11S 0.0991(16) 0.0671(14) 0.0321(11) 0.0115(10) 0.0224(11) 0.0534(12)
C12S 0.0744(14) 0.0409(11) 0.0327(10) 0.0103(9) 0.0184(10) 0.0165(11)
C13S 0.0438(11) 0.0553(13) 0.0300(10) 0.0150(9) 0.0046(9) 0.0055(10)
C14S 0.0487(12) 0.0534(12) 0.0408(11) 0.0229(9) 0.0058(9) 0.0104(10)
C15S 0.0494(13) 0.0652(16) 0.0519(13) 0.0149(12) 0.0156(11) 0.0070(12)
C16S 0.0537(12) 0.0920(17) 0.0361(12) 0.0038(12) 0.0073(10) 0.0423(12)

loop_
_atom_type_symbol
_atom_type_description
_atom_type_scat_dispersion_real
_atom_type_scat_dispersion_imag
_atom_type_scat_source
C C 0.0033 0.0016 'International Tables Vol C Tables 4.2.6.8 and 6.1.1.4'
H H 0.0000 0.0000 'International Tables Vol C Tables 4.2.6.8 and 6.1.1.4'
N N 0.0061 0.0033 'International Tables Vol C Tables 4.2.6.8 and 6.1.1.4'
O O 0.0106 0.0060 'International Tables Vol C Tables 4.2.6.8 and 6.1.1.4'
Y Y -2.7962 3.5667 'International Tables Vol C Tables 4.2.6.8 and 6.1.1.4'

loop_
_geom_angle_atom_site_label_1
_geom_angle_atom_site_label_2
_geom_angle_atom_site_label_3
_geom_angle
N3 Y1 N1 83.55(5)
N3 Y1 O2S' 85.85(9)
N1 Y1 O2S' 118.30(11)
N3 Y1 C42 104.99(6)
N1 Y1 C42 103.14(6)
O2S' Y1 C42 138.20(11)
N3 Y1 O1S 113.24(5)
N1 Y1 O1S 158.57(6)
O2S' Y1 O1S 53.43(11)
C42 Y1 O1S 85.85(7)
N3 Y1 O2S 88.73(6)
N1 Y1 O2S 103.36(6)
O2S' Y1 O2S 15.76(11)
C42 Y1 O2S 151.31(7)
O1S Y1 O2S 65.51(7)
N3 Y1 N2 134.96(5)
N1 Y1 N2 55.92(4)
O2S' Y1 N2 96.18(10)
C42 Y1 N2 102.89(5)
O1S Y1 N2 103.35(5)
O2S Y1 N2 83.21(5)
N3 Y1 O1S' 123.23(8)
N1 Y1 O1S' 153.02(8)
O2S' Y1 O1S' 65.82(13)
C42 Y1 O1S' 74.90(10)
O1S Y1 O1S' 13.52(9)
O2S Y1 O1S' 76.51(10)
N2 Y1 O1S' 97.78(8)
N3 Y1 C10 110.18(5)
N1 Y1 C10 27.57(4)
O2S' Y1 C10 111.92(11)
C42 Y1 C10 102.05(5)
O1S Y1 C10 131.95(5)
O2S Y1 C10 96.39(6)
N2 Y1 C10 28.60(4)
O1S' Y1 C10 125.62(8)
C10 N1 C1 120.42(13)
C10 N1 Y1 99.80(10)
C1 N1 Y1 139.68(9)
C14 N2 C10 119.57(13)
C14 N2 Y1 148.23(11)
C10 N2 Y1 91.25(8)
C30 N3 Y1 153.54(12)
C2 C1 C6 119.78(15)
C2 C1 N1 120.23(15)
C6 C1 N1 119.82(16)
C3 C2 C1 119.49(16)
C3 C2 C7 119.31(17)
C1 C2 C7 121.21(16)
C4 C3 C2 121.78(17)
C5 C4 C3 117.64(16)
C5 C4 C8 121.99(17)
C3 C4 C8 120.37(17)
C6 C5 C4 122.64(17)
C5 C6 C1 118.66(16)
C5 C6 C9 120.59(16)
C1 C6 C9 120.73(15)
N1 C10 N2 112.10(13)
N1 C10 C11 127.40(15)
N2 C10 C11 120.50(13)
N1 C10 Y1 52.63(8)
N2 C10 Y1 60.15(7)
C11 C10 Y1 171.90(13)
C12 C11 C10 118.38(16)
C11 C12 C13 120.83(15)
C14 C13 C12 118.97(15)
N2 C14 C13 121.73(15)
N2 C14 C15 116.85(13)
C13 C14 C15 121.42(14)
C20 C15 C16 119.99(15)
C20 C15 C14 120.41(16)
C16 C15 C14 119.60(16)
C17 C16 C15 118.34(17)
C17 C16 C21 120.22(16)
C15 C16 C21 121.38(15)
C16 C17 C18 122.93(17)
C19 C18 C17 117.74(16)
C19 C18 C24 123.02(16)
C17 C18 C24 119.22(16)
C18 C19 C20 122.15(17)
C19 C20 C15 118.84(16)
C19 C20 C27 120.02(16)
C15 C20 C27 121.04(15)
C22 C21 C16 110.71(14)
C22 C21 C23 108.60(17)
C16 C21 C23 113.13(15)
C26 C24 C18 114.25(16)
C26 C24 C25 110.19(15)
C18 C24 C25 110.25(14)
C28 C27 C29 111.69(17)
C28 C27 C20 110.24(14)
C29 C27 C20 112.18(14)
N3 C30 C31 122.37(15)
N3 C30 C35 119.76(15)
C31 C30 C35 117.85(13)
C32 C31 C30 119.92(16)
C32 C31 C36 120.50(16)
C30 C31 C36 119.58(13)
C31 C32 C33 121.86(17)
C34 C33 C32 118.78(15)
C33 C34 C35 122.21(18)
C34 C35 C30 119.38(17)
C34 C35 C39 119.61(16)
C30 C35 C39 120.86(13)
C31 C36 C38 114.39(13)
C31 C36 C37 111.01(14)
C38 C36 C37 109.41(16)
C35 C39 C41 110.77(16)
C35 C39 C40 112.96(15)
C41 C39 C40 111.15(16)
C43 C42 Y1 169.74(15)
C42 C43 C44 178.03(18)
C45 C44 C49 118.32(19)
C45 C44 C43 120.79(16)
C49 C44 C43 120.90(16)
C46 C45 C44 121.05(17)
C45 C46 C47 119.88(18)
C48 C47 C46 120.0(2)
C47 C48 C49 120.19(17)
C48 C49 C44 120.58(17)
C2S O1S C1S 111.2(2)
C2S O1S Y1 120.05(18)
C1S O1S Y1 126.68(19)
C4S O2S C3S 111.2(2)
C4S O2S Y1 119.03(18)
C3S O2S Y1 112.80(19)
O1S C2S C3S 106.8(3)
O2S C3S C2S 106.9(2)
C1S' O1S' C2S' 114.0(5)
C1S' O1S' Y1 131.2(4)
C2S' O1S' Y1 112.7(3)
C3S' O2S' C4S' 111.4(4)
C3S' O2S' Y1 121.7(3)
C4S' O2S' Y1 119.8(4)
O1S' C2S' C3S' 106.8(4)
O2S' C3S' C2S' 107.9(4)
C10S C5S C6S 107.6(3)
C5S C6S C7S 108.0(3)
C8S C7S C6S 110.9(3)
C7S C8S C9S 108.7(3)
C8S C9S C10S 106.4(3)
C5S C10S C9S 113.8(4)
C10Q C5Q C6Q 107.6(5)
C7Q C6Q C5Q 104.0(6)
C8Q C7Q C6Q 104.7(7)
C7Q C8Q C9Q 104.4(7)
C8Q C9Q C10Q 115.3(6)
C5Q C10Q C9Q 104.2(5)
C16S C11S C12S 111.3(2)
C13S C12S C11S 110.7(2)
C12S C13S C14S 111.99(18)
C15S C14S C13S 112.4(2)
C14S C15S C16S 112.1(2)
C11S C16S C15S 111.40(19)

loop_
_geom_bond_atom_site_label_1
_geom_bond_atom_site_label_2
_geom_bond_distance
Y1 N3 2.2278(13)
Y1 N1 2.3124(14)
Y1 O2S' 2.371(4)
Y1 C42 2.386(2)
Y1 O1S 2.416(2)
Y1 O2S 2.473(2)
Y1 N2 2.4873(12)
Y1 O1S' 2.522(4)
Y1 C10 2.8671(16)
N1 C10 1.3464(18)
N1 C1 1.425(2)
N2 C14 1.3532(18)
N2 C10 1.373(2)
N3 C30 1.3846(18)
C1 C2 1.397(3)
C1 C6 1.405(2)
C2 C3 1.390(2)
C2 C7 1.509(3)
C3 C4 1.388(3)
C4 C5 1.386(3)
C4 C8 1.513(2)
C5 C6 1.386(2)
C6 C9 1.500(3)
C10 C11 1.417(2)
C11 C12 1.367(2)
C12 C13 1.393(2)
C13 C14 1.376(2)
C14 C15 1.491(2)
C15 C20 1.401(3)
C15 C16 1.416(2)
C16 C17 1.384(2)
C16 C21 1.520(3)
C17 C18 1.386(3)
C18 C19 1.383(2)
C18 C24 1.530(2)
C19 C20 1.398(2)
C20 C27 1.526(2)
C21 C22 1.517(3)
C21 C23 1.529(3)
C24 C26 1.521(3)
C24 C25 1.534(2)
C27 C28 1.516(2)
C27 C29 1.525(3)
C30 C31 1.424(2)
C30 C35 1.427(2)
C31 C32 1.383(2)
C31 C36 1.522(2)
C32 C33 1.384(3)
C33 C34 1.373(3)
C34 C35 1.391(2)
C35 C39 1.516(3)
C36 C38 1.531(2)
C36 C37 1.533(3)
C39 C41 1.524(3)
C39 C40 1.529(3)
C42 C43 1.209(3)
C43 C44 1.443(3)
C44 C45 1.390(2)
C44 C49 1.398(2)
C45 C46 1.383(3)
C46 C47 1.387(3)
C47 C48 1.376(3)
C48 C49 1.388(3)
O1S C2S 1.435(4)
O1S C1S 1.441(4)
O2S C4S 1.427(4)
O2S C3S 1.433(3)
C2S C3S 1.483(4)
O1S' C1S' 1.434(6)
O1S' C2S' 1.437(6)
O2S' C3S' 1.435(6)
O2S' C4S' 1.438(6)
C2S' C3S' 1.506(6)
C5S C10S 1.516(6)
C5S C6S 1.531(4)
C6S C7S 1.538(4)
C7S C8S 1.499(5)
C8S C9S 1.505(5)
C9S C10S 1.522(5)
C5Q C10Q 1.525(7)
C5Q C6Q 1.544(7)
C6Q C7Q 1.544(7)
C7Q C8Q 1.523(8)
C8Q C9Q 1.527(8)
C9Q C10Q 1.535(6)
C11S C16S 1.509(3)
C11S C12S 1.532(3)
C12S C13S 1.503(3)
C13S C14S 1.506(3)
C14S C15S 1.504(3)
C15S C16S 1.511(4)
